data_2226697
loop_
_publ_author_name
'Liu, Ying'
'Wang, Leyong'
'Wang, Jingjing'
'Liu, Li'
'Teng, Mingyu'

_publ_section_title
;
 1,8-Bis(benzyloxy)-3,6-diiodonaphthalene
;
_journal_coeditor_code TK2673
_journal_issue 7
_journal_name_full 'Acta Crystallographica Section E'
_journal_page_first o1577
_journal_paper_doi 10.1107/S1600536810019355
_journal_volume 66
_journal_year 2010
_chemical_formula_iupac 'C24 H18 I2 O2'
_chemical_formula_moiety 'C24 H18 I2 O2'
_chemical_formula_sum 'C24 H18 I2 O2'
_chemical_formula_weight 592.18
_chemical_name_systematic
;
1,8-Bis(benzyloxy)-3,6-diiodonaphthalene
;
_space_group_IT_number 15
_symmetry_cell_setting monoclinic
_symmetry_space_group_name_Hall '-C 2yc'
_symmetry_space_group_name_H-M 'C 1 2/c 1'
_atom_sites_solution_hydrogens geom
_atom_sites_solution_primary direct
_atom_sites_solution_secondary difmap
_audit_creation_method SHELXL-97
_cell_angle_alpha 90.00
_cell_angle_beta 118.680(2)
_cell_angle_gamma 90.00
_cell_formula_units_Z 8
_cell_length_a 31.222(4)
_cell_length_b 5.5684(8)
_cell_length_c 27.445(4)
_cell_measurement_reflns_used 3618
_cell_measurement_temperature 291(2)
_cell_measurement_theta_max 27.62
_cell_measurement_theta_min 2.62
_cell_volume 4186.1(10)
_computing_cell_refinement 'SAINT (Bruker, 2001)'
_computing_data_collection 'SMART (Bruker, 2001)'
_computing_data_reduction 'SAINT (Bruker, 2001)'
_computing_molecular_graphics 'SHELXTL (Sheldrick, 2008)'
_computing_publication_material 'SHELXTL (Sheldrick, 2008)'
_computing_structure_refinement 'SHELXTL (Sheldrick, 2008)'
_computing_structure_solution 'SHELXTL (Sheldrick, 2008)'
_diffrn_ambient_temperature 291(2)
_diffrn_measured_fraction_theta_full 0.998
_diffrn_measured_fraction_theta_max 0.998
_diffrn_measurement_device_type 'Bruker SMART APEX CCD'
_diffrn_measurement_method '\f and \w scans'
_diffrn_radiation_monochromator graphite
_diffrn_radiation_source 'sealed tube'
_diffrn_radiation_type MoK\a
_diffrn_radiation_wavelength 0.71073
_diffrn_reflns_av_R_equivalents 0.0376
_diffrn_reflns_av_sigmaI/netI 0.0664
_diffrn_reflns_limit_h_max 36
_diffrn_reflns_limit_h_min -38
_diffrn_reflns_limit_k_max 5
_diffrn_reflns_limit_k_min -6
_diffrn_reflns_limit_l_max 33
_diffrn_reflns_limit_l_min -31
_diffrn_reflns_number 10700
_diffrn_reflns_theta_full 26.00
_diffrn_reflns_theta_max 26.00
_diffrn_reflns_theta_min 1.69
_exptl_absorpt_coefficient_mu 3.022
_exptl_absorpt_correction_T_max 0.5561
_exptl_absorpt_correction_T_min 0.4850
_exptl_absorpt_correction_type multi-scan
_exptl_absorpt_process_details '(SADABS; Sheldrick, 2004)'
_exptl_crystal_colour brown
_exptl_crystal_density_diffrn 1.879
_exptl_crystal_density_method 'not measured'
_exptl_crystal_description block
_exptl_crystal_F_000 2272
_exptl_crystal_size_max 0.28
_exptl_crystal_size_mid 0.24
_exptl_crystal_size_min 0.22
_refine_diff_density_max 0.809
_refine_diff_density_min -0.860
_refine_ls_extinction_method none
_refine_ls_goodness_of_fit_ref 1.031
_refine_ls_hydrogen_treatment constr
_refine_ls_matrix_type full
_refine_ls_number_parameters 253
_refine_ls_number_reflns 4111
_refine_ls_number_restraints 0
_refine_ls_restrained_S_all 1.031
_refine_ls_R_factor_all 0.0841
_refine_ls_R_factor_gt 0.0522
_refine_ls_shift/su_max 0.000
_refine_ls_shift/su_mean 0.000
_refine_ls_structure_factor_coef Fsqd
_refine_ls_weighting_details 'calc w=1/[\s^2^(Fo^2^)+(0.04P)^2^+1.22P] where P=(Fo^2^+2Fc^2^)/3'
_refine_ls_weighting_scheme calc
_refine_ls_wR_factor_gt 0.0957
_refine_ls_wR_factor_ref 0.1006
_reflns_number_gt 2679
_reflns_number_total 4111
_reflns_threshold_expression I>2sigma(I)
_cod_data_source_file tk2673.cif
_cod_data_source_block I
_cod_original_sg_symbol_H-M 'C 2/c'
_cod_database_code 2226697
_cod_database_fobs_code 2226697

loop_
_symmetry_equiv_pos_as_xyz
'x, y, z'
'-x, y, -z+1/2'
'x+1/2, y+1/2, z'
'-x+1/2, y+1/2, -z+1/2'
'-x, -y, -z'
'x, -y, z-1/2'
'-x+1/2, -y+1/2, -z'
'x+1/2, -y+1/2, z-1/2'

loop_
_atom_site_type_symbol
_atom_site_label
_atom_site_fract_x
_atom_site_fract_y
_atom_site_fract_z
_atom_site_U_iso_or_equiv
_atom_site_adp_type
_atom_site_calc_flag
_atom_site_refinement_flags
_atom_site_occupancy
_atom_site_disorder_assembly
_atom_site_disorder_group
I I1BA 0.532315(16) -0.52925(9) 0.184014(16) 0.05132(16) Uani d . 1 . .
I I2BA 0.419035(16) 0.51148(9) -0.067214(17) 0.05151(15) Uani d . 1 . .
O O2BA 0.35208(14) 0.3984(7) 0.08149(16) 0.0368(9) Uani d . 1 . .
O O1BA 0.39304(14) 0.1087(7) 0.16410(16) 0.0363(9) Uani d . 1 . .
C C7BA 0.3862(2) 0.4364(11) 0.0199(2) 0.0382(14) Uani d . 1 . .
H H7AA 0.3664 0.5679 0.0024 0.046 Uiso calc R 1 . .
C C1BA 0.42086(19) 0.0189(11) 0.1420(2) 0.0324(12) Uani d . 1 . .
C C18A 0.31949(19) 0.5945(10) 0.0502(2) 0.0328(12) Uani d . 1 . .
H H18A 0.3029 0.5558 0.0109 0.039 Uiso calc R 1 . .
H H18B 0.3382 0.7401 0.0554 0.039 Uiso calc R 1 . .
C C9BA 0.41640(19) 0.1355(11) 0.0930(2) 0.0320(12) Uani d . 1 . .
C C8BA 0.38423(18) 0.3302(10) 0.0639(2) 0.0295(12) Uani d . 1 . .
C C3BA 0.4817(2) -0.2471(10) 0.1437(2) 0.0344(13) Uani d . 1 . .
C C12A 0.36459(19) 0.1100(11) 0.2302(2) 0.0319(12) Uani d . 1 . .
C C16A 0.3090(2) 0.4135(12) 0.2268(2) 0.0433(15) Uani d . 1 . .
H H16A 0.2918 0.5539 0.2108 0.052 Uiso calc R 1 . .
C C24A 0.28382(19) 0.8405(11) 0.0981(2) 0.0327(13) Uani d . 1 . .
H H24A 0.3086 0.9526 0.1070 0.039 Uiso calc R 1 . .
C C10A 0.4473(2) 0.0466(11) 0.0720(2) 0.0387(14) Uani d . 1 . .
C C20A 0.2453(2) 0.4703(11) 0.0574(2) 0.0398(14) Uani d . 1 . .
H H20A 0.2444 0.3288 0.0389 0.048 Uiso calc R 1 . .
C C5BA 0.4469(2) 0.1581(13) 0.0250(3) 0.0464(16) Uani d . 1 . .
H H5AA 0.4667 0.0990 0.0111 0.056 Uiso calc R 1 . .
C C23A 0.2477(2) 0.8811(13) 0.1134(3) 0.0479(16) Uani d . 1 . .
H H23A 0.2486 1.0209 0.1324 0.057 Uiso calc R 1 . .
C C17A 0.3387(2) 0.3144(11) 0.2077(2) 0.0351(13) Uani d . 1 . .
H H17A 0.3411 0.3891 0.1788 0.042 Uiso calc R 1 . .
C C21A 0.2097(2) 0.5140(13) 0.0718(2) 0.0433(14) Uani d . 1 . .
H H21A 0.1843 0.4052 0.0619 0.052 Uiso calc R 1 . .
C C19A 0.2827(2) 0.6336(11) 0.0698(2) 0.0338(13) Uani d . 1 . .
C C4BA 0.4804(2) -0.1452(11) 0.0988(2) 0.0357(13) Uani d . 1 . .
H H4AA 0.5009 -0.1993 0.0854 0.043 Uiso calc R 1 . .
C C14A 0.3307(2) 0.1026(12) 0.2930(3) 0.0421(15) Uani d . 1 . .
H H14A 0.3280 0.0315 0.3221 0.051 Uiso calc R 1 . .
C C22A 0.2115(2) 0.7196(11) 0.1009(2) 0.0370(14) Uani d . 1 . .
H H22A 0.1879 0.7468 0.1119 0.044 Uiso calc R 1 . .
C C6BA 0.4180(2) 0.3482(12) 0.0009(2) 0.0397(14) Uani d . 1 . .
C C2BA 0.4528(2) -0.1716(10) 0.1661(2) 0.0331(12) Uani d . 1 . .
H H2AA 0.4547 -0.2482 0.1972 0.040 Uiso calc R 1 . .
C C11A 0.3975(2) -0.0106(11) 0.2126(2) 0.0341(12) Uani d . 1 . .
H H11A 0.4310 -0.0026 0.2422 0.041 Uiso calc R 1 . .
H H11B 0.3885 -0.1783 0.2044 0.041 Uiso calc R 1 . .
C C15A 0.3048(2) 0.3079(13) 0.2684(3) 0.0470(16) Uani d . 1 . .
H H15A 0.2842 0.3741 0.2806 0.056 Uiso calc R 1 . .
C C13A 0.3607(2) 0.0025(13) 0.2745(3) 0.0469(15) Uani d . 1 . .
H H13A 0.3784 -0.1359 0.2911 0.056 Uiso calc R 1 . .

loop_
_atom_site_aniso_label
_atom_site_aniso_U_11
_atom_site_aniso_U_22
_atom_site_aniso_U_33
_atom_site_aniso_U_12
_atom_site_aniso_U_13
_atom_site_aniso_U_23
I1BA 0.0530(3) 0.0509(3) 0.0396(2) 0.0078(2) 0.0138(2) 0.0003(2)
I2BA 0.0522(3) 0.0498(3) 0.0435(2) 0.0144(2) 0.01566(19) 0.0142(2)
O2BA 0.030(2) 0.039(2) 0.036(2) 0.0099(18) 0.0113(18) 0.0087(18)
O1BA 0.030(2) 0.037(2) 0.037(2) 0.0072(18) 0.0116(17) 0.0099(18)
C7BA 0.036(3) 0.034(4) 0.039(3) 0.007(2) 0.014(3) 0.005(3)
C1BA 0.028(3) 0.037(3) 0.030(2) -0.005(3) 0.011(2) -0.001(3)
C18A 0.030(3) 0.028(3) 0.035(3) 0.005(2) 0.011(2) 0.007(2)
C9BA 0.024(3) 0.036(3) 0.032(3) -0.001(2) 0.011(2) 0.001(3)
C8BA 0.024(3) 0.033(3) 0.027(3) -0.003(2) 0.009(2) -0.001(2)
C3BA 0.030(3) 0.027(3) 0.039(3) 0.000(2) 0.011(2) -0.003(2)
C12A 0.029(3) 0.037(3) 0.029(3) 0.003(2) 0.013(2) -0.006(2)
C16A 0.039(3) 0.045(4) 0.036(3) 0.013(3) 0.011(3) -0.003(3)
C24A 0.021(3) 0.040(3) 0.032(3) 0.001(2) 0.009(2) 0.000(2)
C10A 0.039(3) 0.042(4) 0.036(3) 0.001(3) 0.018(3) 0.002(3)
C20A 0.041(3) 0.034(4) 0.041(3) 0.000(3) 0.017(3) -0.005(3)
C5BA 0.036(3) 0.053(4) 0.044(3) 0.008(3) 0.014(3) 0.003(3)
C23A 0.046(4) 0.048(4) 0.044(3) 0.014(3) 0.018(3) 0.000(3)
C17A 0.038(3) 0.034(3) 0.030(3) -0.002(3) 0.013(3) 0.000(2)
C21A 0.033(3) 0.046(4) 0.043(3) -0.002(3) 0.012(3) -0.002(3)
C19A 0.033(3) 0.038(3) 0.030(3) 0.007(3) 0.015(2) 0.006(3)
C4BA 0.031(3) 0.035(3) 0.041(3) 0.008(3) 0.017(3) -0.003(3)
C14A 0.035(3) 0.047(4) 0.043(3) 0.006(3) 0.018(3) 0.017(3)
C22A 0.031(3) 0.039(4) 0.036(3) 0.009(3) 0.012(3) 0.007(3)
C6BA 0.036(3) 0.047(4) 0.033(3) 0.002(3) 0.015(3) 0.005(3)
C2BA 0.030(3) 0.035(3) 0.035(3) 0.001(2) 0.016(3) 0.003(3)
C11A 0.034(3) 0.037(3) 0.031(2) 0.003(3) 0.015(2) 0.006(3)
C15A 0.040(4) 0.050(4) 0.043(3) 0.013(3) 0.014(3) 0.002(3)
C13A 0.046(3) 0.046(4) 0.044(3) 0.024(3) 0.017(3) 0.014(3)

loop_
_atom_type_symbol
_atom_type_description
_atom_type_scat_dispersion_real
_atom_type_scat_dispersion_imag
_atom_type_scat_source
C C 0.0033 0.0016 'International Tables Vol C Tables 4.2.6.8 and 6.1.1.4'
H H 0.0000 0.0000 'International Tables Vol C Tables 4.2.6.8 and 6.1.1.4'
O O 0.0106 0.0060 'International Tables Vol C Tables 4.2.6.8 and 6.1.1.4'
I I -0.4742 1.8119 'International Tables Vol C Tables 4.2.6.8 and 6.1.1.4'

loop_
_geom_angle_atom_site_label_1
_geom_angle_atom_site_label_2
_geom_angle_atom_site_label_3
_geom_angle_site_symmetry_1
_geom_angle_site_symmetry_3
_geom_angle
_geom_angle_publ_flag
C8BA O2BA C18A . . 115.2(4) ?
C1BA O1BA C11A . . 116.2(4) ?
C8BA C7BA C6BA . . 120.7(5) ?
C8BA C7BA H7AA . . 119.6 ?
C6BA C7BA H7AA . . 119.6 ?
O1BA C1BA C2BA . . 122.2(5) ?
O1BA C1BA C9BA . . 116.8(5) ?
C2BA C1BA C9BA . . 121.0(5) ?
O2BA C18A C19A . . 109.6(4) ?
O2BA C18A H18A . . 109.7 ?
C19A C18A H18A . . 109.7 ?
O2BA C18A H18B . . 109.7 ?
C19A C18A H18B . . 109.7 ?
H18A C18A H18B . . 108.2 ?
C10A C9BA C8BA . . 117.7(5) ?
C10A C9BA C1BA . . 116.1(5) ?
C8BA C9BA C1BA . . 126.2(5) ?
O2BA C8BA C7BA . . 123.0(5) ?
O2BA C8BA C9BA . . 116.9(5) ?
C7BA C8BA C9BA . . 120.2(5) ?
C4BA C3BA C2BA . . 122.9(5) ?
C4BA C3BA I1BA . . 118.7(4) ?
C2BA C3BA I1BA . . 118.4(4) ?
C17A C12A C13A . . 117.9(5) ?
C17A C12A C11A . . 125.6(5) ?
C13A C12A C11A . . 116.5(5) ?
C15A C16A C17A . . 120.3(6) ?
C15A C16A H16A . . 119.9 ?
C17A C16A H16A . . 119.9 ?
C19A C24A C23A . . 119.9(6) ?
C19A C24A H24A . . 120.1 ?
C23A C24A H24A . . 120.1 ?
C4BA C10A C5BA . . 119.0(6) ?
C4BA C10A C9BA . . 121.0(5) ?
C5BA C10A C9BA . . 120.0(6) ?
C21A C20A C19A . . 121.1(6) ?
C21A C20A H20A . . 119.5 ?
C19A C20A H20A . . 119.5 ?
C6BA C5BA C10A . . 120.2(6) ?
C6BA C5BA H5AA . . 119.9 ?
C10A C5BA H5AA . . 119.9 ?
C22A C23A C24A . . 120.9(6) ?
C22A C23A H23A . . 119.6 ?
C24A C23A H23A . . 119.6 ?
C12A C17A C16A . . 121.5(6) ?
C12A C17A H17A . . 119.2 ?
C16A C17A H17A . . 119.2 ?
C20A C21A C22A . . 120.2(6) ?
C20A C21A H21A . . 119.9 ?
C22A C21A H21A . . 119.9 ?
C24A C19A C20A . . 118.5(5) ?
C24A C19A C18A . . 120.4(5) ?
C20A C19A C18A . . 121.0(5) ?
C3BA C4BA C10A . . 119.3(5) ?
C3BA C4BA H4AA . . 120.4 ?
C10A C4BA H4AA . . 120.4 ?
C15A C14A C13A . . 119.8(6) ?
C15A C14A H14A . . 120.1 ?
C13A C14A H14A . . 120.1 ?
C23A C22A C21A . . 119.5(6) ?
C23A C22A H22A . . 120.2 ?
C21A C22A H22A . . 120.2 ?
C5BA C6BA C7BA . . 121.1(6) ?
C5BA C6BA I2BA . . 119.3(5) ?
C7BA C6BA I2BA . . 119.6(4) ?
C3BA C2BA C1BA . . 119.7(5) ?
C3BA C2BA H2AA . . 120.1 ?
C1BA C2BA H2AA . . 120.1 ?
O1BA C11A C12A . . 108.6(5) ?
O1BA C11A H11A . . 110.0 ?
C12A C11A H11A . . 110.0 ?
O1BA C11A H11B . . 110.0 ?
C12A C11A H11B . . 110.0 ?
H11A C11A H11B . . 108.4 ?
C16A C15A C14A . . 120.5(6) ?
C16A C15A H15A . . 119.8 ?
C14A C15A H15A . . 119.8 ?
C14A C13A C12A . . 120.0(6) ?
C14A C13A H13A . . 120.0 ?
C12A C13A H13A . . 120.0 ?

loop_
_geom_bond_atom_site_label_1
_geom_bond_atom_site_label_2
_geom_bond_site_symmetry_2
_geom_bond_distance
_geom_bond_publ_flag
I1BA C3BA . 2.124(6) ?
I2BA C6BA . 2.092(6) ?
O2BA C8BA . 1.361(6) ?
O2BA C18A . 1.458(6) ?
O1BA C1BA . 1.369(7) ?
O1BA C11A . 1.434(6) ?
C7BA C8BA . 1.371(8) ?
C7BA C6BA . 1.414(8) ?
C7BA H7AA . 0.9300 ?
C1BA C2BA . 1.387(8) ?
C1BA C9BA . 1.439(7) ?
C18A C19A . 1.499(7) ?
C18A H18A . 0.9700 ?
C18A H18B . 0.9700 ?
C9BA C10A . 1.430(8) ?
C9BA C8BA . 1.433(8) ?
C3BA C4BA . 1.338(8) ?
C3BA C2BA . 1.379(8) ?
C12A C17A . 1.361(8) ?
C12A C13A . 1.410(8) ?
C12A C11A . 1.489(8) ?
C16A C15A . 1.345(9) ?
C16A C17A . 1.381(8) ?
C16A H16A . 0.9300 ?
C24A C19A . 1.380(8) ?
C24A C23A . 1.397(8) ?
C24A H24A . 0.9300 ?
C10A C4BA . 1.421(8) ?
C10A C5BA . 1.425(8) ?
C20A C21A . 1.368(9) ?
C20A C19A . 1.387(8) ?
C20A H20A . 0.9300 ?
C5BA C6BA . 1.342(9) ?
C5BA H5AA . 0.9300 ?
C23A C22A . 1.354(9) ?
C23A H23A . 0.9300 ?
C17A H17A . 0.9300 ?
C21A C22A . 1.382(9) ?
C21A H21A . 0.9300 ?
C4BA H4AA . 0.9300 ?
C14A C15A . 1.376(9) ?
C14A C13A . 1.381(9) ?
C14A H14A . 0.9300 ?
C22A H22A . 0.9300 ?
C2BA H2AA . 0.9300 ?
C11A H11A . 0.9700 ?
C11A H11B . 0.9700 ?
C15A H15A . 0.9300 ?
C13A H13A . 0.9300 ?

loop_
_geom_hbond_atom_site_label_D
_geom_hbond_atom_site_label_H
_geom_hbond_atom_site_label_A
_geom_hbond_site_symmetry_A
_geom_hbond_distance_DH
_geom_hbond_distance_HA
_geom_hbond_distance_DA
_geom_hbond_angle_DHA
C24A H24A O1BA 1_565 0.93 2.49 3.348(8) 154
C18A H18A Cg 7_565 0.97 2.77 3.513(5) 134

loop_
_geom_torsion_atom_site_label_1
_geom_torsion_atom_site_label_2
_geom_torsion_atom_site_label_3
_geom_torsion_atom_site_label_4
_geom_torsion_site_symmetry_1
_geom_torsion_site_symmetry_2
_geom_torsion_site_symmetry_3
_geom_torsion_site_symmetry_4
_geom_torsion
_geom_torsion_publ_flag
C11A O1BA C1BA C2BA . . . . -2.1(8) ?
C11A O1BA C1BA C9BA . . . . 179.4(5) ?
C8BA O2BA C18A C19A . . . . 174.0(5) ?
O1BA C1BA C9BA C10A . . . . 177.3(5) ?
C2BA C1BA C9BA C10A . . . . -1.2(8) ?
O1BA C1BA C9BA C8BA . . . . -2.7(8) ?
C2BA C1BA C9BA C8BA . . . . 178.8(6) ?
C18A O2BA C8BA C7BA . . . . -0.1(8) ?
C18A O2BA C8BA C9BA . . . . -179.1(5) ?
C6BA C7BA C8BA O2BA . . . . -175.7(5) ?
C6BA C7BA C8BA C9BA . . . . 3.3(9) ?
C10A C9BA C8BA O2BA . . . . 174.3(5) ?
C1BA C9BA C8BA O2BA . . . . -5.7(8) ?
C10A C9BA C8BA C7BA . . . . -4.7(8) ?
C1BA C9BA C8BA C7BA . . . . 175.3(5) ?
C8BA C9BA C10A C4BA . . . . 179.6(5) ?
C1BA C9BA C10A C4BA . . . . -0.3(8) ?
C8BA C9BA C10A C5BA . . . . 2.7(8) ?
C1BA C9BA C10A C5BA . . . . -177.3(5) ?
C4BA C10A C5BA C6BA . . . . -176.2(6) ?
C9BA C10A C5BA C6BA . . . . 0.8(9) ?
C19A C24A C23A C22A . . . . 0.2(9) ?
C13A C12A C17A C16A . . . . -0.8(9) ?
C11A C12A C17A C16A . . . . 180.0(6) ?
C15A C16A C17A C12A . . . . -0.3(9) ?
C19A C20A C21A C22A . . . . -2.2(9) ?
C23A C24A C19A C20A . . . . -0.1(8) ?
C23A C24A C19A C18A . . . . 176.4(5) ?
C21A C20A C19A C24A . . . . 1.1(9) ?
C21A C20A C19A C18A . . . . -175.3(5) ?
O2BA C18A C19A C24A . . . . 111.8(6) ?
O2BA C18A C19A C20A . . . . -71.8(6) ?
C2BA C3BA C4BA C10A . . . . -1.2(9) ?
I1BA C3BA C4BA C10A . . . . -179.0(4) ?
C5BA C10A C4BA C3BA . . . . 178.5(6) ?
C9BA C10A C4BA C3BA . . . . 1.5(9) ?
C24A C23A C22A C21A . . . . -1.2(9) ?
C20A C21A C22A C23A . . . . 2.2(9) ?
C10A C5BA C6BA C7BA . . . . -2.3(10) ?
C10A C5BA C6BA I2BA . . . . 179.0(5) ?
C8BA C7BA C6BA C5BA . . . . 0.3(10) ?
C8BA C7BA C6BA I2BA . . . . 179.0(4) ?
C4BA C3BA C2BA C1BA . . . . -0.4(9) ?
I1BA C3BA C2BA C1BA . . . . 177.4(4) ?
O1BA C1BA C2BA C3BA . . . . -176.8(5) ?
C9BA C1BA C2BA C3BA . . . . 1.7(8) ?
C1BA O1BA C11A C12A . . . . -179.6(4) ?
C17A C12A C11A O1BA . . . . -6.4(8) ?
C13A C12A C11A O1BA . . . . 174.3(5) ?
C17A C16A C15A C14A . . . . 1.2(10) ?
C13A C14A C15A C16A . . . . -0.8(10) ?
C15A C14A C13A C12A . . . . -0.3(10) ?
C17A C12A C13A C14A . . . . 1.1(9) ?
C11A C12A C13A C14A . . . . -179.6(6) ?

loop_
_cod_related_entry_id
_cod_related_entry_database
_cod_related_entry_code
1 ChemSpider 24745165
